data_5000281
loop_
_publ_author_name
'Yamazaki, Mikio'
'Okuyama, Emi'
'Kobayashi, Makoto'
'Inoue, Hironao'

_publ_section_title
;
 The structure of paraherquamide, a toxic metabolite from
 penicillium paraherquei
;
_journal_issue 2
_journal_name_full 'Tetrahedron Letters'
_journal_page_first 135
_journal_page_last 136
_journal_paper_doi 10.1016/0040-4039(81)80168-2
_journal_volume 22
_journal_year 1981
_chemical_formula_sum 'C28 H35 N3 O5'
_space_group_IT_number 4
_symmetry_cell_setting monoclinic
_symmetry_space_group_name_Hall 'P 2yb'
_symmetry_space_group_name_H-M 'P 1 21 1'
_cell_angle_alpha 90
_cell_angle_beta 99.95(1)
_cell_angle_gamma 90
_cell_formula_units_Z 2
_cell_length_a 10.252(2)
_cell_length_b 22.074(6)
_cell_length_c 6.417(1)
_cod_original_sg_symbol_H-M 'P 21'
_cod_database_code 5000281

loop_
_symmetry_equiv_pos_site_id
_symmetry_equiv_pos_as_xyz
1 x,y,z
2 -x,1/2+y,-z

loop_
_atom_site_label
_atom_site_type_symbol
_atom_site_fract_x
_atom_site_fract_y
_atom_site_fract_z
C1 C 0.76113 0.23552 0.92385
C2 C 0.00590 0.38409 0.58163
N1 N 0.60993 0.30380 1.07595
C3 C 0.07698 0.44287 0.67225
C4 C 0.56471 0.23804 0.56051
N2 N 0.21115 0.43791 0.67040
C5 C 0.54606 0.26903 0.73955
C6 C 0.77866 0.20412 0.74343
C7 C 0.40546 0.36504 0.63666
N3 N 0.04324 0.37398 0.37130
C8 C 0.18777 0.36928 0.38148
C9 C 0.05361 0.32762 0.71715
C10 C 0.68338 0.20458 0.56605
C11 C 0.49283 0.33294 1.00928
O1 O 0.44375 0.37099 1.10846
O2 O 0.89630 0.17414 0.73818
O3 O 0.02531 0.48717 0.72799
C12 C 0.26268 0.23003 0.60549
C13 C 0.80724 0.07557 0.81100
O4 O 0.85442 0.23954 1.10392
C14 C 0.29099 0.24122 0.99098
O5 O -0.19356 0.33213 0.43114
C15 C 0.92163 0.12059 0.87208
C16 C -0.22661 0.41019 0.67554
C17 C -0.02256 0.42226 0.23177
C18 C 0.94341 0.13740 1.10119
C19 C 0.30037 0.48749 0.73746
C20 C 0.91735 0.18770 1.19279
C21 C -0.15243 0.43499 0.32381
C22 C 1.04886 0.09342 0.81317
C23 C -0.14551 0.39063 0.50808
C24 C 0.25463 0.37721 0.61448
C25 C 0.20485 0.33282 0.76983
C26 C 0.29659 0.27658 0.78841
C27 C 0.64524 0.26723 0.91953
C28 C 0.43445 0.30902 0.78294

loop_
_atom_type_symbol
_atom_type_radius_bond
C 0.68
N 0.68
O 0.68
